data_2243696
loop_
_publ_author_name
'Harish Chinthal, Chayanna'
'Kavitha, Channappa N.'
'Yathirajan, Hemmige S.'
'Foro, Sabine'
'Glidewell, Christopher'

_publ_section_title
;
 Six 1-halobenzoyl-4-(2-methoxyphenyl)piperazines having <i>Z</i>' values
 of one, two or four; disorder, pseudosymmetry, twinning and
 supramolecular assembly in one, two or three dimensions
;
_journal_coeditor_code HB7954
_journal_issue 1
_journal_name_full 'Acta Crystallographica Section E'
_journal_page_first 5
_journal_page_last 13
_journal_paper_doi 10.1107/S2056989020015649
_journal_volume 77
_journal_year 2021
_chemical_formula_iupac 'C18 H19 I N2 O2'
_chemical_formula_moiety 'C18 H19 I N2 O2'
_chemical_formula_sum 'C18 H19 I N2 O2'
_chemical_formula_weight 422.25
_chemical_name_systematic
;
1-(3-Iodobenzoyl)-4-(2-methoxyphenyl)piperazine
;
_space_group_crystal_system orthorhombic
_space_group_IT_number 19
_space_group_name_Hall 'P 2ac 2ab'
_space_group_name_H-M_alt 'P 21 21 21'
_atom_sites_solution_hydrogens geom
_atom_sites_solution_primary difmap
_audit_creation_method SHELXL-2014
_cell_angle_alpha 90
_cell_angle_beta 90
_cell_angle_gamma 90
_cell_formula_units_Z 8
_cell_length_a 7.4528(4)
_cell_length_b 17.1306(9)
_cell_length_c 27.9030(10)
_cell_measurement_reflns_used 7668
_cell_measurement_temperature 296(2)
_cell_measurement_theta_max 27.886
_cell_measurement_theta_min 2.790
_cell_volume 3562.4(3)
_computing_cell_refinement
;
CrysAlis RED (Oxford Diffraction, 2009)
;
_computing_data_collection
;
CrysAlis CCD (Oxford Diffraction, 2009)
;
_computing_data_reduction
;
CrysAlis RED (Oxford Diffraction, 2009)
;
_computing_molecular_graphics
;
PLATON (Spek, 2020)
;
_computing_publication_material
;
SHELXL2014 (Sheldrick, 2015b) and PLATON (Spek, 2020)
;
_computing_structure_refinement
;
SHELXL2014 (Sheldrick, 2015b)
;
_computing_structure_solution
;
SHELXT (Sheldrick, 2015a)
;
_diffrn_ambient_temperature 296(2)
_diffrn_measured_fraction_theta_full 0.998
_diffrn_measured_fraction_theta_max 0.952
_diffrn_measurement_device_type 'Oxford Diffraction Xcalibur CCD'
_diffrn_measurement_method '\w scans'
_diffrn_radiation_monochromator graphite
_diffrn_radiation_type MoK\a
_diffrn_radiation_wavelength 0.71073
_diffrn_reflns_av_R_equivalents 0.0246
_diffrn_reflns_av_unetI/netI 0.0497
_diffrn_reflns_limit_h_max 9
_diffrn_reflns_limit_h_min -5
_diffrn_reflns_limit_k_max 15
_diffrn_reflns_limit_k_min -22
_diffrn_reflns_limit_l_max 36
_diffrn_reflns_limit_l_min -29
_diffrn_reflns_number 13774
_diffrn_reflns_theta_full 25.242
_diffrn_reflns_theta_max 27.526
_diffrn_reflns_theta_min 2.790
_diffrn_source 'Enhance (Mo) X-ray Source'
_diffrn_standards_decay_% 0
_diffrn_standards_interval_count 0
_diffrn_standards_interval_time 0
_diffrn_standards_number 0
_exptl_absorpt_coefficient_mu 1.808
_exptl_absorpt_correction_T_max 0.722
_exptl_absorpt_correction_T_min 0.542
_exptl_absorpt_correction_type multi-scan
_exptl_absorpt_process_details
;
(CrysalisRed; Oxford Diffraction, 2009)
;
_exptl_crystal_colour orange
_exptl_crystal_density_diffrn 1.575
_exptl_crystal_description block
_exptl_crystal_F_000 1680
_exptl_crystal_size_max 0.360
_exptl_crystal_size_mid 0.220
_exptl_crystal_size_min 0.180
_refine_diff_density_max 1.116
_refine_diff_density_min -0.689
_refine_ls_abs_structure_details
;
Flack <i>x</i> determined using 1728 quotients
[(<i>I</i>^+^)-(<i>I</i>^-^)]/[(<i>I</i>^+^)+(<i>I</i>^-^)]
(Parsons <i>et al.</i>,  2013)
;
_refine_ls_abs_structure_Flack 0.456(12)
_refine_ls_extinction_method none
_refine_ls_goodness_of_fit_ref 1.037
_refine_ls_hydrogen_treatment constr
_refine_ls_matrix_type full
_refine_ls_number_parameters 417
_refine_ls_number_reflns 7653
_refine_ls_number_restraints 0
_refine_ls_restrained_S_all 1.037
_refine_ls_R_factor_all 0.0878
_refine_ls_R_factor_gt 0.0475
_refine_ls_shift/su_max 0.001
_refine_ls_shift/su_mean 0.000
_refine_ls_structure_factor_coef Fsqd
_refine_ls_weighting_details 'w=1/[\s^2^(Fo^2^)+(0.0552P)^2^+0.7763P] where P=(Fo^2^+2Fc^2^)/3'
_refine_ls_weighting_scheme calc
_refine_ls_wR_factor_gt 0.1009
_refine_ls_wR_factor_ref 0.1161
_reflns_number_gt 5048
_reflns_number_total 7653
_reflns_threshold_expression 'I > 2\s(I)'
_cod_data_source_file hb7954sup1.cif
_cod_data_source_block V
_cod_database_code 2243696
_shelx_space_group_comment
;
The symmetry employed for this shelxl refinement is uniquely defined
by the following loop, which should always be used as a source of
symmetry information in preference to the above space-group names.
They are only intended as comments.
;
_shelx_estimated_absorpt_t_min 0.562
_shelx_estimated_absorpt_t_max 0.737
_shelxl_version_number 2.014

loop_
_space_group_symop_operation_xyz
'x, y, z'
'-x+1/2, -y, z+1/2'
'x+1/2, -y+1/2, -z'
'-x, y+1/2, -z+1/2'

loop_
_atom_site_type_symbol
_atom_site_label
_atom_site_fract_x
_atom_site_fract_y
_atom_site_fract_z
_atom_site_U_iso_or_equiv
_atom_site_adp_type
_atom_site_calc_flag
_atom_site_occupancy
_atom_site_disorder_assembly
_atom_site_disorder_group
N N11 0.2358(9) 0.4763(4) 0.2308(2) 0.0432(17) Uani d 1 . .
C C12 0.4162(11) 0.5077(5) 0.2385(3) 0.046(2) Uani d 1 . .
H H12A 0.4546 0.4963 0.2710 0.055 Uiso calc 1 . .
H H12B 0.4139 0.5640 0.2346 0.055 Uiso calc 1 . .
C C13 0.5480(11) 0.4728(5) 0.2034(3) 0.046(2) Uani d 1 . .
H H13A 0.6646 0.4971 0.2073 0.056 Uiso calc 1 . .
H H13B 0.5608 0.4173 0.2095 0.056 Uiso calc 1 . .
N N14 0.4820(8) 0.4855(3) 0.1547(2) 0.0371(15) Uani d 1 . .
C C15 0.3113(11) 0.4474(5) 0.1485(3) 0.047(2) Uani d 1 . .
H H15A 0.3233 0.3922 0.1555 0.057 Uiso calc 1 . .
H H15B 0.2724 0.4529 0.1155 0.057 Uiso calc 1 . .
C C16 0.1750(11) 0.4825(5) 0.1809(3) 0.049(2) Uani d 1 . .
H H16A 0.1570 0.5369 0.1727 0.059 Uiso calc 1 . .
H H16B 0.0614 0.4555 0.1772 0.059 Uiso calc 1 . .
C C117 0.1183(12) 0.4600(4) 0.2664(3) 0.0401(18) Uani d 1 . .
O O117 -0.0429(8) 0.4514(4) 0.2587(2) 0.0657(17) Uani d 1 . .
C C111 0.1887(10) 0.4497(4) 0.3164(3) 0.0406(19) Uani d 1 . .
C C112 0.1335(10) 0.4990(4) 0.3524(3) 0.0345(17) Uani d 1 . .
H H112 0.0589 0.5411 0.3456 0.041 Uiso calc 1 . .
C C113 0.1897(10) 0.4853(4) 0.3985(3) 0.0386(18) Uani d 1 . .
I I113 0.09926(11) 0.55646(4) 0.45473(2) 0.0712(2) Uani d 1 . .
C C114 0.3004(11) 0.4230(4) 0.4104(3) 0.044(2) Uani d 1 . .
H H114 0.3372 0.4147 0.4419 0.053 Uiso calc 1 . .
C C115 0.3544(11) 0.3733(5) 0.3732(3) 0.051(2) Uani d 1 . .
H H115 0.4285 0.3310 0.3799 0.061 Uiso calc 1 . .
C C116 0.2999(11) 0.3861(5) 0.3274(3) 0.047(2) Uani d 1 . .
H H116 0.3365 0.3524 0.3032 0.056 Uiso calc 1 . .
C C141 0.6137(12) 0.4734(4) 0.1186(3) 0.0407(18) Uani d 1 . .
C C142 0.7486(11) 0.5304(5) 0.1124(3) 0.048(2) Uani d 1 . .
C C143 0.8713(13) 0.5237(6) 0.0762(3) 0.064(3) Uani d 1 . .
H H143 0.9604 0.5613 0.0728 0.077 Uiso calc 1 . .
C C144 0.8645(16) 0.4629(7) 0.0452(3) 0.078(3) Uani d 1 . .
H H144 0.9494 0.4590 0.0208 0.093 Uiso calc 1 . .
C C145 0.7317(15) 0.4064(7) 0.0495(4) 0.072(3) Uani d 1 . .
H H145 0.7257 0.3652 0.0278 0.087 Uiso calc 1 . .
C C146 0.6085(14) 0.4123(5) 0.0863(3) 0.054(2) Uani d 1 . .
H H146 0.5202 0.3742 0.0895 0.064 Uiso calc 1 . .
O O142 0.7427(8) 0.5911(3) 0.1439(2) 0.0599(17) Uani d 1 . .
C C147 0.8367(13) 0.6603(6) 0.1330(4) 0.075(3) Uani d 1 . .
H H17A 0.7972 0.7014 0.1539 0.113 Uiso calc 1 . .
H H17B 0.8140 0.6747 0.1004 0.113 Uiso calc 1 . .
H H17C 0.9630 0.6519 0.1375 0.113 Uiso calc 1 . .
N N21 0.2574(9) 0.7192(4) 0.2625(2) 0.0410(16) Uani d 1 . .
C C22 0.3201(11) 0.7090(5) 0.3111(3) 0.046(2) Uani d 1 . .
H H22A 0.4368 0.7335 0.3146 0.055 Uiso calc 1 . .
H H22B 0.3337 0.6538 0.3178 0.055 Uiso calc 1 . .
C C23 0.1894(12) 0.7449(5) 0.3471(3) 0.050(2) Uani d 1 . .
H H23A 0.2306 0.7351 0.3795 0.059 Uiso calc 1 . .
H H23B 0.1824 0.8009 0.3424 0.059 Uiso calc 1 . .
N N24 0.0133(8) 0.7098(4) 0.3400(2) 0.0370(15) Uani d 1 . .
C C25 -0.0519(10) 0.7253(5) 0.2915(3) 0.0403(19) Uani d 1 . .
H H25A -0.0619 0.7812 0.2867 0.048 Uiso calc 1 . .
H H25B -0.1702 0.7025 0.2876 0.048 Uiso calc 1 . .
C C26 0.0736(10) 0.6914(5) 0.2548(3) 0.043(2) Uani d 1 . .
H H26A 0.0712 0.6349 0.2568 0.052 Uiso calc 1 . .
H H26B 0.0340 0.7062 0.2230 0.052 Uiso calc 1 . .
C C217 0.3746(11) 0.7340(4) 0.2273(3) 0.0384(17) Uani d 1 . .
O O217 0.5362(8) 0.7387(4) 0.2348(2) 0.0592(17) Uani d 1 . .
C C211 0.3042(10) 0.7458(4) 0.1784(3) 0.0360(17) Uani d 1 . .
C C212 0.3596(11) 0.6946(4) 0.1411(3) 0.0387(18) Uani d 1 . .
H H212 0.4307 0.6513 0.1476 0.046 Uiso calc 1 . .
C C213 0.3053(11) 0.7109(4) 0.0950(3) 0.0422(19) Uani d 1 . .
I I213 0.38276(10) 0.63124(4) 0.04062(2) 0.0694(2) Uani d 1 . .
C C214 0.2027(12) 0.7747(5) 0.0834(3) 0.051(2) Uani d 1 . .
H H214 0.1679 0.7842 0.0520 0.062 Uiso calc 1 . .
C C215 0.1535(12) 0.8239(5) 0.1198(3) 0.053(2) Uani d 1 . .
H H215 0.0857 0.8679 0.1126 0.063 Uiso calc 1 . .
C C216 0.2007(11) 0.8103(5) 0.1664(3) 0.047(2) Uani d 1 . .
H H216 0.1633 0.8446 0.1902 0.057 Uiso calc 1 . .
C C241 -0.1152(11) 0.7211(4) 0.3769(2) 0.0396(17) Uani d 1 . .
C C242 -0.2523(11) 0.6650(5) 0.3815(3) 0.046(2) Uani d 1 . .
C C243 -0.3767(13) 0.6729(6) 0.4185(3) 0.063(3) Uani d 1 . .
H H243 -0.4674 0.6360 0.4217 0.075 Uiso calc 1 . .
C C244 -0.3675(14) 0.7364(6) 0.4516(3) 0.067(3) Uani d 1 . .
H H244 -0.4552 0.7438 0.4749 0.080 Uiso calc 1 . .
C C245 -0.2271(16) 0.7849(7) 0.4476(3) 0.077(3) Uani d 1 . .
H H245 -0.2116 0.8235 0.4707 0.093 Uiso calc 1 . .
C C246 -0.1052(14) 0.7798(5) 0.4108(3) 0.053(2) Uani d 1 . .
H H246 -0.0139 0.8166 0.4086 0.064 Uiso calc 1 . .
O O242 -0.2497(8) 0.6053(3) 0.3494(2) 0.0570(17) Uani d 1 . .
C C247 -0.3468(13) 0.5376(5) 0.3602(4) 0.077(3) Uani d 1 . .
H H27A -0.3146 0.4969 0.3382 0.115 Uiso calc 1 . .
H H27B -0.4729 0.5482 0.3577 0.115 Uiso calc 1 . .
H H27C -0.3194 0.5212 0.3923 0.115 Uiso calc 1 . .

loop_
_atom_site_aniso_label
_atom_site_aniso_U_11
_atom_site_aniso_U_22
_atom_site_aniso_U_33
_atom_site_aniso_U_12
_atom_site_aniso_U_13
_atom_site_aniso_U_23
N11 0.035(4) 0.062(4) 0.033(4) -0.011(3) -0.001(3) 0.001(3)
C12 0.037(5) 0.061(5) 0.039(4) -0.013(4) 0.000(4) -0.005(4)
C13 0.038(5) 0.056(5) 0.045(5) -0.005(4) -0.004(4) 0.000(4)
N14 0.035(4) 0.044(4) 0.032(3) -0.005(3) -0.002(3) -0.001(3)
C15 0.047(5) 0.059(5) 0.037(4) -0.005(4) -0.004(4) -0.014(4)
C16 0.026(5) 0.073(6) 0.049(5) -0.010(4) -0.008(4) 0.006(4)
C117 0.035(5) 0.041(4) 0.044(4) 0.008(4) -0.001(4) 0.003(3)
O117 0.037(4) 0.100(5) 0.060(4) -0.005(3) -0.002(3) 0.011(3)
C111 0.029(4) 0.039(4) 0.054(5) -0.001(3) 0.012(4) -0.003(4)
C112 0.028(4) 0.029(4) 0.047(4) -0.002(3) -0.001(4) 0.002(3)
C113 0.031(4) 0.038(4) 0.047(5) 0.001(3) 0.004(4) -0.008(3)
I113 0.0901(5) 0.0754(4) 0.0481(3) 0.0307(4) -0.0073(4) -0.0164(3)
C114 0.040(5) 0.050(5) 0.043(5) 0.004(4) -0.003(4) 0.012(4)
C115 0.042(5) 0.046(4) 0.063(5) 0.010(4) 0.004(5) 0.003(4)
C116 0.047(5) 0.048(5) 0.046(5) 0.007(4) 0.011(4) 0.007(4)
C141 0.037(5) 0.047(4) 0.039(4) 0.008(4) -0.003(4) 0.001(3)
C142 0.035(5) 0.061(6) 0.047(5) 0.011(4) 0.000(4) -0.001(4)
C143 0.045(6) 0.077(6) 0.070(6) 0.010(5) 0.017(6) 0.015(5)
C144 0.070(8) 0.123(9) 0.040(5) 0.047(7) 0.014(7) 0.012(6)
C145 0.068(7) 0.097(8) 0.052(6) 0.037(6) -0.013(6) -0.024(6)
C146 0.056(6) 0.062(5) 0.042(4) 0.010(5) -0.005(5) -0.005(4)
O142 0.047(4) 0.057(4) 0.076(4) -0.008(3) 0.009(3) -0.003(3)
C147 0.056(7) 0.081(8) 0.089(8) -0.026(5) -0.011(6) 0.019(6)
N21 0.032(4) 0.062(4) 0.029(3) -0.007(3) 0.002(3) 0.003(3)
C22 0.033(5) 0.069(5) 0.037(4) -0.005(4) -0.002(4) 0.002(4)
C23 0.041(5) 0.059(6) 0.048(5) -0.009(4) -0.008(4) 0.002(4)
N24 0.028(4) 0.049(4) 0.034(4) 0.001(3) -0.001(3) 0.005(3)
C25 0.029(4) 0.054(5) 0.037(4) -0.003(3) -0.002(4) 0.008(4)
C26 0.036(5) 0.061(5) 0.033(4) -0.014(4) -0.001(4) 0.000(3)
C217 0.034(5) 0.038(4) 0.044(4) -0.007(4) 0.005(4) 0.001(3)
O217 0.033(4) 0.090(5) 0.055(4) -0.011(3) -0.003(3) 0.018(3)
C211 0.027(4) 0.040(4) 0.040(4) -0.007(3) 0.007(4) 0.003(3)
C212 0.031(5) 0.046(5) 0.039(4) -0.001(4) 0.002(4) 0.006(3)
C213 0.032(4) 0.047(5) 0.048(5) 0.002(4) 0.004(4) -0.004(4)
I213 0.0749(5) 0.0825(4) 0.0509(4) 0.0113(4) -0.0022(4) -0.0170(3)
C214 0.044(5) 0.065(6) 0.046(5) -0.002(4) -0.007(4) 0.013(4)
C215 0.052(6) 0.046(5) 0.059(6) 0.021(4) 0.006(5) 0.012(4)
C216 0.038(5) 0.048(5) 0.056(6) 0.007(4) 0.009(4) -0.006(4)
C241 0.038(5) 0.051(4) 0.030(4) 0.012(4) 0.003(4) 0.007(3)
C242 0.034(5) 0.054(5) 0.049(5) 0.003(4) 0.006(4) 0.012(4)
C243 0.040(5) 0.085(6) 0.063(6) 0.019(5) 0.011(5) 0.033(5)
C244 0.050(6) 0.106(8) 0.044(5) 0.023(6) 0.014(6) 0.022(5)
C245 0.083(9) 0.110(9) 0.039(5) 0.052(7) 0.007(6) -0.012(5)
C246 0.057(6) 0.057(5) 0.046(4) 0.018(5) -0.008(5) -0.004(4)
O242 0.049(4) 0.048(4) 0.074(4) -0.013(3) 0.004(3) -0.001(3)
C247 0.048(6) 0.055(6) 0.128(10) -0.022(5) -0.016(6) 0.024(6)

loop_
_atom_type_symbol
_atom_type_description
_atom_type_scat_dispersion_real
_atom_type_scat_dispersion_imag
_atom_type_scat_source
C C 0.0033 0.0016 'International Tables Vol C Tables 4.2.6.8 and 6.1.1.4'
H H 0.0000 0.0000 'International Tables Vol C Tables 4.2.6.8 and 6.1.1.4'
I I -0.4742 1.8119 'International Tables Vol C Tables 4.2.6.8 and 6.1.1.4'
N N 0.0061 0.0033 'International Tables Vol C Tables 4.2.6.8 and 6.1.1.4'
O O 0.0106 0.0060 'International Tables Vol C Tables 4.2.6.8 and 6.1.1.4'

loop_
_geom_angle_atom_site_label_1
_geom_angle_atom_site_label_2
_geom_angle_atom_site_label_3
_geom_angle_site_symmetry_1
_geom_angle_site_symmetry_3
_geom_angle
_geom_angle_publ_flag
C117 N11 C12 . . 124.3(7) ?
C117 N11 C16 . . 120.7(7) ?
C12 N11 C16 . . 113.3(6) ?
N11 C12 C13 . . 110.9(6) ?
N11 C12 H12A . . 109.5 ?
C13 C12 H12A . . 109.5 ?
N11 C12 H12B . . 109.5 ?
C13 C12 H12B . . 109.5 ?
H12A C12 H12B . . 108.1 ?
N14 C13 C12 . . 109.0(7) ?
N14 C13 H13A . . 109.9 ?
C12 C13 H13A . . 109.9 ?
N14 C13 H13B . . 109.9 ?
C12 C13 H13B . . 109.9 ?
H13A C13 H13B . . 108.3 ?
C141 N14 C15 . . 117.3(6) ?
C141 N14 C13 . . 113.9(6) ?
C15 N14 C13 . . 110.0(6) ?
N14 C15 C16 . . 110.4(6) ?
N14 C15 H15A . . 109.6 ?
C16 C15 H15A . . 109.6 ?
N14 C15 H15B . . 109.6 ?
C16 C15 H15B . . 109.6 ?
H15A C15 H15B . . 108.1 ?
N11 C16 C15 . . 109.7(7) ?
N11 C16 H16A . . 109.7 ?
C15 C16 H16A . . 109.7 ?
N11 C16 H16B . . 109.7 ?
C15 C16 H16B . . 109.7 ?
H16A C16 H16B . . 108.2 ?
O117 C117 N11 . . 122.0(7) ?
O117 C117 C111 . . 119.2(7) ?
N11 C117 C111 . . 118.7(7) ?
C112 C111 C116 . . 119.7(8) ?
C112 C111 C117 . . 120.1(7) ?
C116 C111 C117 . . 120.0(7) ?
C113 C112 C111 . . 119.2(7) ?
C113 C112 H112 . . 120.4 ?
C111 C112 H112 . . 120.4 ?
C112 C113 C114 . . 122.5(7) ?
C112 C113 I113 . . 120.2(5) ?
C114 C113 I113 . . 117.2(6) ?
C113 C114 C115 . . 117.3(8) ?
C113 C114 H114 . . 121.3 ?
C115 C114 H114 . . 121.3 ?
C116 C115 C114 . . 120.8(8) ?
C116 C115 H115 . . 119.6 ?
C114 C115 H115 . . 119.6 ?
C115 C116 C111 . . 120.5(8) ?
C115 C116 H116 . . 119.7 ?
C111 C116 H116 . . 119.7 ?
C146 C141 C142 . . 117.7(8) ?
C146 C141 N14 . . 123.5(8) ?
C142 C141 N14 . . 118.5(7) ?
O142 C142 C143 . . 124.3(8) ?
O142 C142 C141 . . 115.2(7) ?
C143 C142 C141 . . 120.5(8) ?
C144 C143 C142 . . 120.8(10) ?
C144 C143 H143 . . 119.6 ?
C142 C143 H143 . . 119.6 ?
C143 C144 C145 . . 120.4(10) ?
C143 C144 H144 . . 119.8 ?
C145 C144 H144 . . 119.8 ?
C146 C145 C144 . . 119.1(10) ?
C146 C145 H145 . . 120.4 ?
C144 C145 H145 . . 120.4 ?
C141 C146 C145 . . 121.4(10) ?
C141 C146 H146 . . 119.3 ?
C145 C146 H146 . . 119.3 ?
C142 O142 C147 . . 119.1(8) ?
O142 C147 H17A . . 109.5 ?
O142 C147 H17B . . 109.5 ?
H17A C147 H17B . . 109.5 ?
O142 C147 H17C . . 109.5 ?
H17A C147 H17C . . 109.5 ?
H17B C147 H17C . . 109.5 ?
C217 N21 C22 . . 120.0(7) ?
C217 N21 C26 . . 124.3(7) ?
C22 N21 C26 . . 113.6(6) ?
N21 C22 C23 . . 111.2(7) ?
N21 C22 H22A . . 109.4 ?
C23 C22 H22A . . 109.4 ?
N21 C22 H22B . . 109.4 ?
C23 C22 H22B . . 109.4 ?
H22A C22 H22B . . 108.0 ?
N24 C23 C22 . . 108.6(7) ?
N24 C23 H23A . . 110.0 ?
C22 C23 H23A . . 110.0 ?
N24 C23 H23B . . 110.0 ?
C22 C23 H23B . . 110.0 ?
H23A C23 H23B . . 108.3 ?
C241 N24 C23 . . 116.9(6) ?
C241 N24 C25 . . 115.0(6) ?
C23 N24 C25 . . 110.5(6) ?
N24 C25 C26 . . 110.7(6) ?
N24 C25 H25A . . 109.5 ?
C26 C25 H25A . . 109.5 ?
N24 C25 H25B . . 109.5 ?
C26 C25 H25B . . 109.5 ?
H25A C25 H25B . . 108.1 ?
N21 C26 C25 . . 110.9(6) ?
N21 C26 H26A . . 109.5 ?
C25 C26 H26A . . 109.5 ?
N21 C26 H26B . . 109.5 ?
C25 C26 H26B . . 109.5 ?
H26A C26 H26B . . 108.1 ?
O217 C217 N21 . . 121.9(7) ?
O217 C217 C211 . . 120.0(7) ?
N21 C217 C211 . . 118.1(7) ?
C216 C211 C212 . . 118.3(7) ?
C216 C211 C217 . . 122.0(7) ?
C212 C211 C217 . . 119.3(7) ?
C213 C212 C211 . . 118.3(7) ?
C213 C212 H212 . . 120.9 ?
C211 C212 H212 . . 120.9 ?
C214 C213 C212 . . 123.1(7) ?
C214 C213 I213 . . 119.7(6) ?
C212 C213 I213 . . 117.2(6) ?
C215 C214 C213 . . 117.7(8) ?
C215 C214 H214 . . 121.1 ?
C213 C214 H214 . . 121.1 ?
C216 C215 C214 . . 122.0(8) ?
C216 C215 H215 . . 119.0 ?
C214 C215 H215 . . 119.0 ?
C215 C216 C211 . . 120.6(8) ?
C215 C216 H216 . . 119.7 ?
C211 C216 H216 . . 119.7 ?
C246 C241 C242 . . 118.3(8) ?
C246 C241 N24 . . 124.0(8) ?
C242 C241 N24 . . 117.5(7) ?
O242 C242 C243 . . 124.8(8) ?
O242 C242 C241 . . 116.3(7) ?
C243 C242 C241 . . 118.9(8) ?
C242 C243 C244 . . 121.4(9) ?
C242 C243 H243 . . 119.3 ?
C244 C243 H243 . . 119.3 ?
C245 C244 C243 . . 117.1(9) ?
C245 C244 H244 . . 121.5 ?
C243 C244 H244 . . 121.5 ?
C244 C245 C246 . . 122.6(10) ?
C244 C245 H245 . . 118.7 ?
C246 C245 H245 . . 118.7 ?
C245 C246 C241 . . 121.5(10) ?
C245 C246 H246 . . 119.3 ?
C241 C246 H246 . . 119.3 ?
C242 O242 C247 . . 118.3(8) ?
O242 C247 H27A . . 109.5 ?
O242 C247 H27B . . 109.5 ?
H27A C247 H27B . . 109.5 ?
O242 C247 H27C . . 109.5 ?
H27A C247 H27C . . 109.5 ?
H27B C247 H27C . . 109.5 ?

loop_
_geom_bond_atom_site_label_1
_geom_bond_atom_site_label_2
_geom_bond_site_symmetry_2
_geom_bond_distance
_geom_bond_publ_flag
N11 C117 . 1.352(10) ?
N11 C12 . 1.464(10) ?
N11 C16 . 1.468(10) ?
C12 C13 . 1.511(11) ?
C12 H12A . 0.9700 ?
C12 H12B . 0.9700 ?
C13 N14 . 1.462(9) ?
C13 H13A . 0.9700 ?
C13 H13B . 0.9700 ?
N14 C141 . 1.422(9) ?
N14 C15 . 1.440(10) ?
C15 C16 . 1.487(11) ?
C15 H15A . 0.9700 ?
C15 H15B . 0.9700 ?
C16 H16A . 0.9700 ?
C16 H16B . 0.9700 ?
C117 O117 . 1.229(10) ?
C117 C111 . 1.503(11) ?
C111 C112 . 1.374(10) ?
C111 C116 . 1.403(11) ?
C112 C113 . 1.373(10) ?
C112 H112 . 0.9300 ?
C113 C114 . 1.389(10) ?
C113 I113 . 2.098(7) ?
C114 C115 . 1.404(11) ?
C114 H114 . 0.9300 ?
C115 C116 . 1.357(11) ?
C115 H115 . 0.9300 ?
C116 H116 . 0.9300 ?
C141 C146 . 1.381(10) ?
C141 C142 . 1.412(11) ?
C142 O142 . 1.362(10) ?
C142 C143 . 1.368(12) ?
C143 C144 . 1.355(13) ?
C143 H143 . 0.9300 ?
C144 C145 . 1.390(15) ?
C144 H144 . 0.9300 ?
C145 C146 . 1.383(13) ?
C145 H145 . 0.9300 ?
C146 H146 . 0.9300 ?
O142 C147 . 1.410(10) ?
C147 H17A . 0.9600 ?
C147 H17B . 0.9600 ?
C147 H17C . 0.9600 ?
N21 C217 . 1.339(9) ?
N21 C22 . 1.445(9) ?
N21 C26 . 1.466(9) ?
C22 C23 . 1.529(12) ?
C22 H22A . 0.9700 ?
C22 H22B . 0.9700 ?
C23 N24 . 1.457(10) ?
C23 H23A . 0.9700 ?
C23 H23B . 0.9700 ?
N24 C241 . 1.420(9) ?
N24 C25 . 1.461(9) ?
C25 C26 . 1.504(10) ?
C25 H25A . 0.9700 ?
C25 H25B . 0.9700 ?
C26 H26A . 0.9700 ?
C26 H26B . 0.9700 ?
C217 O217 . 1.225(9) ?
C217 C211 . 1.476(10) ?
C211 C216 . 1.389(11) ?
C211 C212 . 1.423(10) ?
C212 C213 . 1.375(10) ?
C212 H212 . 0.9300 ?
C213 C214 . 1.372(11) ?
C213 I213 . 2.121(8) ?
C214 C215 . 1.369(11) ?
C214 H214 . 0.9300 ?
C215 C216 . 1.366(11) ?
C215 H215 . 0.9300 ?
C216 H216 . 0.9300 ?
C241 C246 . 1.382(10) ?
C241 C242 . 1.409(11) ?
C242 O242 . 1.359(10) ?
C242 C243 . 1.395(12) ?
C243 C244 . 1.429(13) ?
C243 H243 . 0.9300 ?
C244 C245 . 1.340(14) ?
C244 H244 . 0.9300 ?
C245 C246 . 1.375(12) ?
C245 H245 . 0.9300 ?
C246 H246 . 0.9300 ?
O242 C247 . 1.400(9) ?
C247 H27A . 0.9600 ?
C247 H27B . 0.9600 ?
C247 H27C . 0.9600 ?

loop_
_geom_hbond_atom_site_label_D
_geom_hbond_atom_site_label_H
_geom_hbond_atom_site_label_A
_geom_hbond_site_symmetry_A
_geom_hbond_distance_DH
_geom_hbond_distance_HA
_geom_hbond_distance_DA
_geom_hbond_angle_DHA
_geom_hbond_publ_flag
C112 H112 O242 . 0.93 2.55 3.388(9) 150 no
C116 H116 O217 4_645 0.93 2.41 3.301(10) 159 no
C212 H212 O142 . 0.93 2.55 3.363(9) 147 no
C216 H216 O117 4_555 0.93 2.49 3.407(11) 169 no
C115 H115 Cg6 4_645 0.93 2.67 3.505(9) 149 no
C215 H215 Cg7 4_555 0.93 2.81 3.566(9) 140 no

loop_
_geom_torsion_atom_site_label_1
_geom_torsion_atom_site_label_2
_geom_torsion_atom_site_label_3
_geom_torsion_atom_site_label_4
_geom_torsion_site_symmetry_1
_geom_torsion_site_symmetry_2
_geom_torsion_site_symmetry_3
_geom_torsion_site_symmetry_4
_geom_torsion
_geom_torsion_publ_flag
C117 N11 C12 C13 . . . . 142.6(7) ?
C16 N11 C12 C13 . . . . -52.2(9) ?
N11 C12 C13 N14 . . . . 55.0(9) ?
C12 C13 N14 C141 . . . . 164.7(6) ?
C12 C13 N14 C15 . . . . -61.2(8) ?
C141 N14 C15 C16 . . . . -164.3(6) ?
C13 N14 C15 C16 . . . . 63.4(9) ?
C117 N11 C16 C15 . . . . -141.4(7) ?
C12 N11 C16 C15 . . . . 52.8(9) ?
N14 C15 C16 N11 . . . . -57.7(9) ?
C12 N11 C117 O117 . . . . 162.6(8) ?
C16 N11 C117 O117 . . . . -1.6(11) ?
C12 N11 C117 C111 . . . . -19.3(11) ?
C16 N11 C117 C111 . . . . 176.5(7) ?
O117 C117 C111 C112 . . . . -63.4(10) ?
N11 C117 C111 C112 . . . . 118.4(8) ?
O117 C117 C111 C116 . . . . 111.6(9) ?
N11 C117 C111 C116 . . . . -66.6(10) ?
C116 C111 C112 C113 . . . . 0.6(11) ?
C117 C111 C112 C113 . . . . 175.5(7) ?
C111 C112 C113 C114 . . . . -0.3(12) ?
C111 C112 C113 I113 . . . . -177.4(5) ?
C112 C113 C114 C115 . . . . 0.0(12) ?
I113 C113 C114 C115 . . . . 177.2(6) ?
C113 C114 C115 C116 . . . . 0.0(13) ?
C114 C115 C116 C111 . . . . 0.3(13) ?
C112 C111 C116 C115 . . . . -0.6(12) ?
C117 C111 C116 C115 . . . . -175.6(8) ?
C15 N14 C141 C146 . . . . -19.2(11) ?
C13 N14 C141 C146 . . . . 111.4(8) ?
C15 N14 C141 C142 . . . . 155.1(7) ?
C13 N14 C141 C142 . . . . -74.3(9) ?
C146 C141 C142 O142 . . . . 177.3(7) ?
N14 C141 C142 O142 . . . . 2.7(10) ?
C146 C141 C142 C143 . . . . -1.3(12) ?
N14 C141 C142 C143 . . . . -175.9(7) ?
O142 C142 C143 C144 . . . . -177.7(8) ?
C141 C142 C143 C144 . . . . 0.9(14) ?
C142 C143 C144 C145 . . . . 0.4(15) ?
C143 C144 C145 C146 . . . . -1.2(15) ?
C142 C141 C146 C145 . . . . 0.5(13) ?
N14 C141 C146 C145 . . . . 174.9(7) ?
C144 C145 C146 C141 . . . . 0.7(14) ?
C143 C142 O142 C147 . . . . 16.0(12) ?
C141 C142 O142 C147 . . . . -162.5(7) ?
C217 N21 C22 C23 . . . . 142.6(7) ?
C26 N21 C22 C23 . . . . -53.0(9) ?
N21 C22 C23 N24 . . . . 56.7(9) ?
C22 C23 N24 C241 . . . . 165.3(6) ?
C22 C23 N24 C25 . . . . -60.6(8) ?
C241 N24 C25 C26 . . . . -164.5(6) ?
C23 N24 C25 C26 . . . . 60.4(8) ?
C217 N21 C26 C25 . . . . -145.0(7) ?
C22 N21 C26 C25 . . . . 51.4(9) ?
N24 C25 C26 N21 . . . . -54.1(9) ?
C22 N21 C217 O217 . . . . 0.6(12) ?
C26 N21 C217 O217 . . . . -162.1(7) ?
C22 N21 C217 C211 . . . . -178.6(6) ?
C26 N21 C217 C211 . . . . 18.8(11) ?
O217 C217 C211 C216 . . . . -111.5(9) ?
N21 C217 C211 C216 . . . . 67.6(10) ?
O217 C217 C211 C212 . . . . 61.3(10) ?
N21 C217 C211 C212 . . . . -119.5(8) ?
C216 C211 C212 C213 . . . . -1.1(11) ?
C217 C211 C212 C213 . . . . -174.2(7) ?
C211 C212 C213 C214 . . . . 1.0(12) ?
C211 C212 C213 I213 . . . . -177.9(5) ?
C212 C213 C214 C215 . . . . 0.1(13) ?
I213 C213 C214 C215 . . . . 179.0(6) ?
C213 C214 C215 C216 . . . . -1.1(14) ?
C214 C215 C216 C211 . . . . 1.0(14) ?
C212 C211 C216 C215 . . . . 0.2(12) ?
C217 C211 C216 C215 . . . . 173.0(8) ?
C23 N24 C241 C246 . . . . 20.0(10) ?
C25 N24 C241 C246 . . . . -112.1(8) ?
C23 N24 C241 C242 . . . . -154.4(7) ?
C25 N24 C241 C242 . . . . 73.5(8) ?
C246 C241 C242 O242 . . . . -175.5(7) ?
N24 C241 C242 O242 . . . . -0.8(10) ?
C246 C241 C242 C243 . . . . 2.9(11) ?
N24 C241 C242 C243 . . . . 177.6(7) ?
O242 C242 C243 C244 . . . . 178.3(8) ?
C241 C242 C243 C244 . . . . 0.1(12) ?
C242 C243 C244 C245 . . . . -4.7(13) ?
C243 C244 C245 C246 . . . . 6.4(14) ?
C244 C245 C246 C241 . . . . -3.6(14) ?
C242 C241 C246 C245 . . . . -1.3(12) ?
N24 C241 C246 C245 . . . . -175.7(7) ?
C243 C242 O242 C247 . . . . -16.5(12) ?
C241 C242 O242 C247 . . . . 161.7(7) ?

_cod_database_fobs_code 2243696
